data_7117174
loop_
_publ_author_name
'Cristina Mottillo'
'Tomislav Friscic'

_publ_section_title
;
 Supramolecular imidazolium frameworks: direct analogues of metal azolate
 frameworks with charge-inverted node-and-linker structure
;
_journal_name_full Chem.Commun.
_journal_page_first 8924
_journal_paper_doi 10.1039/C5cc01645B
_journal_volume 51
_journal_year 2015
_chemical_formula_sum 'C28 H30 N4 O6 Se'
_chemical_formula_weight 597.52
_chemical_name_common '2-Phenylbenzimidazolium Selenate MeOH Solvate'
_chemical_name_systematic
;
 ?
;
_space_group_crystal_system orthorhombic
_space_group_IT_number 60
_space_group_name_Hall '-P 2n 2ab'
_space_group_name_H-M_alt 'P b c n'
_symmetry_space_group_name_Hall '-P 2n 2ab'
_symmetry_space_group_name_H-M 'P b c n'
_atom_sites_solution_hydrogens mixed
_audit_creation_method SHELXL-2013
_audit_update_record
;
2015-02-24 deposited with the CCDC.
2015-03-09 downloaded from the CCDC.
;
_cell_angle_alpha 90
_cell_angle_beta 90
_cell_angle_gamma 90
_cell_formula_units_Z 4
_cell_length_a 17.3442(12)
_cell_length_b 8.0712(6)
_cell_length_c 19.5768(14)
_cell_measurement_reflns_used 4069
_cell_measurement_temperature 100(2)
_cell_measurement_theta_max 24.29
_cell_measurement_theta_min 2.35
_cell_volume 2740.5(3)
_computing_cell_refinement 'Bruker SAINT'
_computing_data_collection 'Bruker APEX2'
_computing_data_reduction 'Bruker SAINT'
_computing_molecular_graphics 'Bruker SHELXTL'
_computing_publication_material 'Bruker SHELXTL'
_computing_structure_refinement 'SHELXL-2013 (Sheldrick, 2013)'
_computing_structure_solution 'SHELXS-97 (Sheldrick, 2008)'
_diffrn_ambient_temperature 100(2)
_diffrn_measured_fraction_theta_full 1.000
_diffrn_measured_fraction_theta_max 1.000
_diffrn_measurement_device_type 'Bruker APEX-II CCD'
_diffrn_measurement_method '\f a \w scans'
_diffrn_radiation_type MoK\a
_diffrn_radiation_wavelength 0.71073
_diffrn_reflns_av_R_equivalents 0.0653
_diffrn_reflns_av_unetI/netI 0.0329
_diffrn_reflns_laue_measured_fraction_full 1.000
_diffrn_reflns_laue_measured_fraction_max 1.000
_diffrn_reflns_limit_h_max 21
_diffrn_reflns_limit_h_min -21
_diffrn_reflns_limit_k_max 10
_diffrn_reflns_limit_k_min -10
_diffrn_reflns_limit_l_max 24
_diffrn_reflns_limit_l_min -24
_diffrn_reflns_number 27923
_diffrn_reflns_point_group_measured_fraction_full 1.000
_diffrn_reflns_point_group_measured_fraction_max 1.000
_diffrn_reflns_theta_full 25.242
_diffrn_reflns_theta_max 26.433
_diffrn_reflns_theta_min 2.081
_diffrn_source 'fine-focus sealed tube'
_exptl_absorpt_coefficient_mu 1.419
_exptl_absorpt_correction_T_max 0.7454
_exptl_absorpt_correction_T_min 0.6499
_exptl_absorpt_correction_type multi-scan
_exptl_absorpt_process_details 'Blessing, (1995)'
_exptl_crystal_colour Colourless
_exptl_crystal_density_diffrn 1.448
_exptl_crystal_description Plates
_exptl_crystal_F_000 1232
_exptl_crystal_size_max 0.50
_exptl_crystal_size_mid 0.30
_exptl_crystal_size_min 0.20
_refine_diff_density_max 0.408
_refine_diff_density_min -0.343
_refine_diff_density_rms 0.063
_refine_ls_extinction_coef .
_refine_ls_extinction_method none
_refine_ls_goodness_of_fit_ref 1.043
_refine_ls_hydrogen_treatment constr
_refine_ls_matrix_type full
_refine_ls_number_parameters 277
_refine_ls_number_reflns 2818
_refine_ls_number_restraints 90
_refine_ls_restrained_S_all 1.029
_refine_ls_R_factor_all 0.0619
_refine_ls_R_factor_gt 0.0376
_refine_ls_shift/su_max 0.000
_refine_ls_shift/su_mean 0.000
_refine_ls_structure_factor_coef Fsqd
_refine_ls_weighting_details 'w=1/[\s^2^(Fo^2^)+(0.0250P)^2^+4.5312P] where P=(Fo^2^+2Fc^2^)/3'
_refine_ls_weighting_scheme calc
_refine_ls_wR_factor_gt 0.0772
_refine_ls_wR_factor_ref 0.0866
_reflns_Friedel_coverage 0.000
_reflns_friedel_fraction_full .
_reflns_friedel_fraction_max .
_reflns_number_gt 2012
_reflns_number_total 2818
_reflns_threshold_expression 'I > 2\s(I)'
_cod_data_source_file c5cc01645b2.cif
_cod_data_source_block (H2PhBim)2SeO4_MeOH
_cod_database_code 7117174
_shelx_space_group_comment
;
The symmetry employed for this shelxl refinement is uniquely defined
by the following loop, which should always be used as a source of
symmetry information in preference to the above space-group names.
They are only intended as comments.
;
_shelxl_version_number 2013-4

loop_
_space_group_symop_operation_xyz
'x, y, z'
'-x+1/2, -y+1/2, z+1/2'
'x+1/2, -y+1/2, -z'
'-x, y, -z+1/2'
'-x, -y, -z'
'x-1/2, y-1/2, -z-1/2'
'-x-1/2, y-1/2, z'
'x, -y, z-1/2'

loop_
_atom_site_label
_atom_site_type_symbol
_atom_site_fract_x
_atom_site_fract_y
_atom_site_fract_z
_atom_site_U_iso_or_equiv
_atom_site_adp_type
_atom_site_occupancy
_atom_site_site_symmetry_order
_atom_site_calc_flag
_atom_site_refinement_flags_posn
_atom_site_refinement_flags_adp
_atom_site_refinement_flags_occupancy
_atom_site_disorder_assembly
_atom_site_disorder_group
Se1 Se 0.0000 0.13778(5) 0.2500 0.01869(12) Uani 1 2 d S T P . .
O1 O -0.05432(12) 0.2557(3) 0.20197(10) 0.0338(5) Uani 1 1 d . . . . .
O2 O 0.05301(11) 0.0233(3) 0.20003(10) 0.0290(5) Uani 1 1 d . . . . .
N1 N 0.2943(3) 0.4577(7) 0.2099(3) 0.0173(12) Uani 0.41 1 d . . P A 1
H1 H 0.3436 0.4678 0.2089 0.021 Uiso 0.41 1 calc R U P A 1
N2 N 0.1796(3) 0.3827(6) 0.2425(3) 0.0166(11) Uani 0.41 1 d . . P A 1
H2 H 0.1433 0.3368 0.2657 0.020 Uiso 0.41 1 calc R U P A 1
C1 C 0.1707(5) 0.4817(6) 0.1855(2) 0.0140(16) Uani 0.41 1 d G . P A 1
C6 C 0.1065(3) 0.5343(9) 0.1489(4) 0.022(2) Uani 0.41 1 d G U P A 1
H6 H 0.0574 0.5027 0.1627 0.026 Uiso 0.41 1 calc R U P A 1
C5 C 0.1158(4) 0.6343(11) 0.0917(4) 0.034(4) Uani 0.41 1 d G U P A 1
H5 H 0.0729 0.6696 0.0672 0.040 Uiso 0.41 1 calc R U P A 1
C4 C 0.1893(6) 0.6817(9) 0.0711(3) 0.024(3) Uani 0.41 1 d G U P A 1
H4 H 0.1955 0.7486 0.0328 0.029 Uiso 0.41 1 calc R U P A 1
C3 C 0.2535(4) 0.6291(9) 0.1077(4) 0.019(2) Uani 0.41 1 d G U P A 1
H3 H 0.3026 0.6608 0.0939 0.023 Uiso 0.41 1 calc R U P A 1
C2 C 0.2442(4) 0.5291(9) 0.1649(4) 0.016(2) Uani 0.41 1 d G U P A 1
C7 C 0.2551(4) 0.3714(9) 0.2548(4) 0.0147(16) Uani 0.41 1 d . U P A 1
C8 C 0.2879(5) 0.2724(6) 0.3113(2) 0.0135(15) Uani 0.41 1 d G U P A 1
C9 C 0.2394(2) 0.1966(9) 0.3584(4) 0.022(2) Uani 0.41 1 d G U P A 1
H9 H 0.1863 0.2115 0.3555 0.026 Uiso 0.41 1 calc R U P A 1
C10 C 0.2703(4) 0.0985(7) 0.4100(3) 0.0158(16) Uani 0.41 1 d G U P A 1
H10 H 0.2379 0.0478 0.4416 0.019 Uiso 0.41 1 calc R U P A 1
C11 C 0.3496(5) 0.0763(7) 0.4144(3) 0.031(2) Uani 0.41 1 d G U P A 1
H11 H 0.3702 0.0107 0.4489 0.037 Uiso 0.41 1 calc R U P A 1
C12 C 0.3980(2) 0.1521(9) 0.3673(4) 0.041(3) Uani 0.41 1 d G . P A 1
H12 H 0.4511 0.1372 0.3703 0.049 Uiso 0.41 1 calc R U P A 1
C13 C 0.3672(4) 0.2501(7) 0.3157(3) 0.0276(17) Uani 0.41 1 d G U P A 1
H13 H 0.3996 0.3009 0.2842 0.033 Uiso 0.41 1 calc R U P A 1
N2A N 0.3203(2) 0.3881(4) 0.2501(2) 0.0187(7) Uani 0.59 1 d . . P B 2
H2A H 0.3588 0.4311 0.2289 0.022 Uiso 0.59 1 calc R U P B 2
N1A N 0.2027(2) 0.3256(5) 0.2785(2) 0.0181(8) Uani 0.59 1 d . . P B 2
H1A H 0.1532 0.3206 0.2783 0.022 Uiso 0.59 1 calc R U P B 2
C7A C 0.2458(3) 0.4095(7) 0.2337(3) 0.0177(12) Uani 0.59 1 d . U P B 2
C2A C 0.2498(2) 0.2489(5) 0.3247(2) 0.0169(10) Uani 0.59 1 d G . P B 2
C3A C 0.23624(17) 0.1473(5) 0.3807(2) 0.0232(13) Uani 0.59 1 d G . P B 2
H3A H 0.1859 0.1218 0.3934 0.028 Uiso 0.59 1 calc R U P B 2
C4A C 0.2978(3) 0.0838(4) 0.41787(15) 0.0237(13) Uani 0.59 1 d G U P B 2
H4A H 0.2888 0.0159 0.4554 0.028 Uiso 0.59 1 calc R U P B 2
C5A C 0.3730(2) 0.1220(5) 0.3989(2) 0.0254(14) Uani 0.59 1 d G . P B 2
H5A H 0.4142 0.0796 0.4238 0.030 Uiso 0.59 1 calc R U P B 2
C6A C 0.38658(17) 0.2236(5) 0.3429(2) 0.0257(13) Uani 0.59 1 d G U P B 2
H6A H 0.4369 0.2492 0.3302 0.031 Uiso 0.59 1 calc R U P B 2
C1A C 0.3250(3) 0.2871(4) 0.30577(14) 0.0166(10) Uani 0.59 1 d G U P B 2
C8A C 0.2178(5) 0.5079(7) 0.1759(3) 0.0150(11) Uani 0.59 1 d . . P B 2
C13A C 0.1389(5) 0.5205(8) 0.1650(3) 0.0315(14) Uani 0.59 1 d . . P B 2
H13A H 0.1042 0.4689 0.1943 0.038 Uiso 0.59 1 calc R U P B 2
C12A C 0.1124(4) 0.6127(10) 0.1087(4) 0.034(2) Uani 0.59 1 d . . P B 2
H12A H 0.0598 0.6221 0.1005 0.041 Uiso 0.59 1 calc R U P B 2
C11A C 0.1636(5) 0.6882(8) 0.0665(3) 0.0300(17) Uani 0.59 1 d . . P B 2
H11A H 0.1457 0.7498 0.0296 0.036 Uiso 0.59 1 calc R U P B 2
C10A C 0.2419(4) 0.6745(6) 0.0777(3) 0.0239(12) Uani 0.59 1 d . . P B 2
H10A H 0.2763 0.7270 0.0483 0.029 Uiso 0.59 1 calc R U P B 2
C9A C 0.2695(3) 0.5836(7) 0.1319(3) 0.0206(12) Uani 0.59 1 d . . P B 2
H9A H 0.3223 0.5732 0.1389 0.025 Uiso 0.59 1 calc R U P B 2
O3 O 0.04278(15) 0.7734(4) -0.05942(12) 0.0642(9) Uani 1 1 d . . . . .
C14 C -0.0310(2) 0.8185(5) -0.03894(19) 0.0541(11) Uani 1 1 d . . . . .
H14A H -0.0311 0.8403 0.0093 0.081 Uiso 1 1 calc R U . . .
H14B H -0.0662 0.7301 -0.0489 0.081 Uiso 1 1 calc R U . . .
H14C H -0.0466 0.9165 -0.0631 0.081 Uiso 1 1 calc R U . . .
H1o H 0.0397 0.7551 -0.1134 0.023 Uiso 1 1 d . U . . .

loop_
_atom_site_aniso_label
_atom_site_aniso_U_11
_atom_site_aniso_U_22
_atom_site_aniso_U_33
_atom_site_aniso_U_23
_atom_site_aniso_U_13
_atom_site_aniso_U_12
Se1 0.00889(17) 0.0276(2) 0.01959(18) 0.000 -0.00005(18) 0.000
O1 0.0236(11) 0.0506(14) 0.0271(11) 0.0116(10) 0.0058(9) 0.0179(10)
O2 0.0212(10) 0.0417(12) 0.0242(11) -0.0045(10) -0.0020(9) 0.0120(9)
N1 0.010(3) 0.024(3) 0.018(3) -0.003(3) -0.002(2) -0.004(2)
N2 0.016(3) 0.016(3) 0.018(3) -0.002(3) 0.004(3) -0.001(2)
C1 0.022(5) 0.012(4) 0.008(4) 0.001(3) -0.001(4) 0.003(4)
C6 0.022(2) 0.022(2) 0.022(2) -0.0001(10) -0.0010(10) 0.0003(10)
C5 0.034(4) 0.034(4) 0.033(4) 0.0007(10) -0.0003(10) 0.0002(10)
C4 0.024(3) 0.024(3) 0.024(3) 0.0000(10) 0.0006(10) -0.0005(10)
C3 0.019(2) 0.019(2) 0.019(2) -0.0002(10) -0.0003(10) -0.0006(10)
C2 0.016(3) 0.016(3) 0.016(3) -0.0003(10) 0.0006(10) -0.0003(10)
C7 0.0150(18) 0.0144(18) 0.0147(18) -0.0003(10) 0.0001(10) -0.0004(10)
C8 0.0136(17) 0.0135(17) 0.0135(17) -0.0005(10) 0.0002(10) 0.0003(10)
C9 0.022(2) 0.021(2) 0.022(2) -0.0003(10) -0.0015(10) 0.0013(10)
C10 0.0163(18) 0.0159(18) 0.0153(18) 0.0006(10) -0.0012(10) 0.0016(10)
C11 0.031(3) 0.031(3) 0.031(3) -0.0003(10) -0.0004(10) 0.0000(10)
C12 0.026(5) 0.051(6) 0.045(6) -0.006(5) -0.020(5) 0.012(5)
C13 0.0281(19) 0.0275(19) 0.0271(19) 0.0006(10) -0.0001(10) -0.0001(10)
N2A 0.0171(17) 0.0197(19) 0.0193(18) -0.001(2) 0.000(2) -0.0020(14)
N1A 0.017(2) 0.017(2) 0.020(2) -0.0023(18) -0.0018(18) -0.0020(18)
C7A 0.0179(15) 0.0174(15) 0.0177(15) -0.0011(10) -0.0007(10) -0.0001(10)
C2A 0.018(3) 0.015(2) 0.017(3) -0.005(2) 0.004(2) -0.0036(19)
C3A 0.031(3) 0.016(3) 0.023(3) -0.005(3) -0.002(2) -0.004(2)
C4A 0.0241(16) 0.0239(15) 0.0232(15) 0.0002(9) -0.0013(10) -0.0003(10)
C5A 0.027(3) 0.026(3) 0.023(3) 0.004(3) -0.008(3) 0.002(3)
C6A 0.0253(15) 0.0260(15) 0.0257(15) 0.0001(10) -0.0006(10) 0.0012(10)
C1A 0.0164(13) 0.0166(13) 0.0169(13) -0.0001(9) 0.0006(9) 0.0005(9)
C8A 0.014(3) 0.015(2) 0.017(3) -0.006(2) -0.003(3) 0.002(2)
C13A 0.029(4) 0.039(4) 0.027(3) 0.011(3) -0.005(3) -0.001(3)
C12A 0.023(3) 0.047(4) 0.034(4) 0.015(4) -0.014(3) 0.004(3)
C11A 0.028(4) 0.034(4) 0.028(3) -0.001(2) -0.012(3) 0.004(3)
C10A 0.038(4) 0.016(2) 0.018(3) 0.002(2) -0.002(2) 0.000(2)
C9A 0.018(3) 0.020(3) 0.023(3) -0.005(2) -0.009(2) 0.006(2)
O3 0.0524(17) 0.113(3) 0.0276(13) -0.0038(15) -0.0071(13) 0.0388(17)
C14 0.053(2) 0.072(3) 0.037(2) -0.002(2) 0.0044(18) -0.007(2)

loop_
_atom_type_symbol
_atom_type_description
_atom_type_scat_dispersion_real
_atom_type_scat_dispersion_imag
_atom_type_scat_source
C C 0.0033 0.0016 'International Tables Vol C Tables 4.2.6.8 and 6.1.1.4'
H H 0.0000 0.0000 'International Tables Vol C Tables 4.2.6.8 and 6.1.1.4'
N N 0.0061 0.0033 'International Tables Vol C Tables 4.2.6.8 and 6.1.1.4'
O O 0.0106 0.0060 'International Tables Vol C Tables 4.2.6.8 and 6.1.1.4'
Se Se -0.0929 2.2259 'International Tables Vol C Tables 4.2.6.8 and 6.1.1.4'

loop_
_geom_angle_atom_site_label_1
_geom_angle_atom_site_label_2
_geom_angle_atom_site_label_3
_geom_angle
_geom_angle_site_symmetry_1
_geom_angle_site_symmetry_3
O2 Se1 O2 110.94(15) . 4
O2 Se1 O1 110.47(10) . 4
O2 Se1 O1 108.03(10) 4 4
O2 Se1 O1 108.03(10) . .
O2 Se1 O1 110.48(10) 4 .
O1 Se1 O1 108.87(17) 4 .
C7 N1 C2 109.1(7) . .
C7 N1 H1 125.4 . .
C2 N1 H1 125.4 . .
C7 N2 C1 107.2(6) . .
C7 N2 H2 126.4 . .
C1 N2 H2 126.4 . .
N2 C1 C6 133.1(7) . .
N2 C1 C2 106.9(7) . .
C6 C1 C2 120.0 . .
C5 C6 C1 120.0 . .
C5 C6 H6 120.0 . .
C1 C6 H6 120.0 . .
C6 C5 C4 120.0 . .
C6 C5 H5 120.0 . .
C4 C5 H5 120.0 . .
C3 C4 C5 120.0 . .
C3 C4 H4 120.0 . .
C5 C4 H4 120.0 . .
C4 C3 C2 120.0 . .
C4 C3 H3 120.0 . .
C2 C3 H3 120.0 . .
N1 C2 C3 133.7(7) . .
N1 C2 C1 106.3(7) . .
C3 C2 C1 120.0 . .
N1 C7 N2 110.5(7) . .
N1 C7 C8 126.2(7) . .
N2 C7 C8 123.3(7) . .
C9 C8 C13 120.0 . .
C9 C8 C7 120.2(7) . .
C13 C8 C7 119.8(7) . .
C10 C9 C8 120.0 . .
C10 C9 H9 120.0 . .
C8 C9 H9 120.0 . .
C9 C10 C11 120.0 . .
C9 C10 H10 120.0 . .
C11 C10 H10 120.0 . .
C10 C11 C12 120.0 . .
C10 C11 H11 120.0 . .
C12 C11 H11 120.0 . .
C13 C12 C11 120.0 . .
C13 C12 H12 120.0 . .
C11 C12 H12 120.0 . .
C12 C13 C8 120.0 . .
C12 C13 H13 120.0 . .
C8 C13 H13 120.0 . .
C7A N2A C1A 109.0(4) . .
C7A N2A H2A 125.5 . .
C1A N2A H2A 125.5 . .
C7A N1A C2A 109.2(5) . .
C7A N1A H1A 125.4 . .
C2A N1A H1A 125.4 . .
N1A C7A N2A 108.4(5) . .
N1A C7A C8A 126.5(6) . .
N2A C7A C8A 125.0(6) . .
N1A C2A C3A 133.5(5) . .
N1A C2A C1A 106.5(5) . .
C3A C2A C1A 120.0 . .
C4A C3A C2A 120.0 . .
C4A C3A H3A 120.0 . .
C2A C3A H3A 120.0 . .
C3A C4A C5A 120.0 . .
C3A C4A H4A 120.0 . .
C5A C4A H4A 120.0 . .
C6A C5A C4A 120.0 . .
C6A C5A H5A 120.0 . .
C4A C5A H5A 120.0 . .
C5A C6A C1A 120.0 . .
C5A C6A H6A 120.0 . .
C1A C6A H6A 120.0 . .
N2A C1A C6A 133.2(5) . .
N2A C1A C2A 106.8(5) . .
C6A C1A C2A 120.0 . .
C9A C8A C13A 120.6(5) . .
C9A C8A C7A 120.3(7) . .
C13A C8A C7A 119.1(7) . .
C8A C13A C12A 118.8(5) . .
C8A C13A H13A 120.6 . .
C12A C13A H13A 120.6 . .
C11A C12A C13A 120.0(6) . .
C11A C12A H12A 120.0 . .
C13A C12A H12A 120.0 . .
C12A C11A C10A 120.8(6) . .
C12A C11A H11A 119.6 . .
C10A C11A H11A 119.6 . .
C9A C10A C11A 120.5(5) . .
C9A C10A H10A 119.8 . .
C11A C10A H10A 119.8 . .
C10A C9A C8A 119.3(5) . .
C10A C9A H9A 120.3 . .
C8A C9A H9A 120.3 . .
C14 O3 H1O 106.0(2) . .
O3 C14 H14A 109.5 . .
O3 C14 H14B 109.5 . .
H14A C14 H14B 109.5 . .
O3 C14 H14C 109.5 . .
H14A C14 H14C 109.5 . .
H14B C14 H14C 109.5 . .

loop_
_geom_bond_atom_site_label_1
_geom_bond_atom_site_label_2
_geom_bond_distance
_geom_bond_site_symmetry_2
Se1 O2 1.6296(19) .
Se1 O2 1.6297(19) 4
Se1 O1 1.636(2) 4
Se1 O1 1.636(2) .
N1 C7 1.312(9) .
N1 C2 1.365(8) .
N1 H1 0.8600 .
N2 C7 1.335(9) .
N2 C1 1.382(7) .
N2 H2 0.8600 .
C1 C6 1.3900 .
C1 C2 1.3900 .
C6 C5 1.3900 .
C6 H6 0.9300 .
C5 C4 1.3900 .
C5 H5 0.9300 .
C4 C3 1.3900 .
C4 H4 0.9300 .
C3 C2 1.3900 .
C3 H3 0.9300 .
C7 C8 1.477(9) .
C8 C9 1.3900 .
C8 C13 1.3900 .
C9 C10 1.3900 .
C9 H9 0.9300 .
C10 C11 1.3900 .
C10 H10 0.9300 .
C11 C12 1.3900 .
C11 H11 0.9300 .
C12 C13 1.3900 .
C12 H12 0.9300 .
C13 H13 0.9300 .
N2A C7A 1.342(6) .
N2A C1A 1.364(5) .
N2A H2A 0.8600 .
N1A C7A 1.337(7) .
N1A C2A 1.366(5) .
N1A H1A 0.8600 .
C7A C8A 1.465(8) .
C2A C3A 1.3900 .
C2A C1A 1.3900 .
C3A C4A 1.3900 .
C3A H3A 0.9300 .
C4A C5A 1.3900 .
C4A H4A 0.9300 .
C5A C6A 1.3900 .
C5A H5A 0.9300 .
C6A C1A 1.3900 .
C6A H6A 0.9300 .
C8A C9A 1.387(8) .
C8A C13A 1.388(8) .
C13A C12A 1.407(10) .
C13A H13A 0.9300 .
C12A C11A 1.357(10) .
C12A H12A 0.9300 .
C11A C10A 1.381(9) .
C11A H11A 0.9300 .
C10A C9A 1.376(7) .
C10A H10A 0.9300 .
C9A H9A 0.9300 .
O3 C14 1.389(4) .
O3 H1O 1.068(2) .
C14 H14A 0.9600 .
C14 H14B 0.9600 .
C14 H14C 0.9600 .

loop_
_geom_torsion_atom_site_label_1
_geom_torsion_atom_site_label_2
_geom_torsion_atom_site_label_3
_geom_torsion_atom_site_label_4
_geom_torsion
_geom_torsion_site_symmetry_1
_geom_torsion_site_symmetry_2
_geom_torsion_site_symmetry_3
_geom_torsion_site_symmetry_4
C7 N2 C1 C6 178.9(5) . . . .
C7 N2 C1 C2 -0.3(5) . . . .
N2 C1 C6 C5 -179.1(6) . . . .
C2 C1 C6 C5 0.0 . . . .
C1 C6 C5 C4 0.0 . . . .
C6 C5 C4 C3 0.0 . . . .
C5 C4 C3 C2 0.0 . . . .
C7 N1 C2 C3 -178.9(5) . . . .
C7 N1 C2 C1 0.4(6) . . . .
C4 C3 C2 N1 179.3(7) . . . .
C4 C3 C2 C1 0.0 . . . .
N2 C1 C2 N1 -0.1(5) . . . .
C6 C1 C2 N1 -179.4(5) . . . .
N2 C1 C2 C3 179.3(5) . . . .
C6 C1 C2 C3 0.0 . . . .
C2 N1 C7 N2 -0.7(7) . . . .
C2 N1 C7 C8 178.6(6) . . . .
C1 N2 C7 N1 0.6(7) . . . .
C1 N2 C7 C8 -178.7(5) . . . .
N1 C7 C8 C9 175.2(5) . . . .
N2 C7 C8 C9 -5.6(8) . . . .
N1 C7 C8 C13 -7.2(9) . . . .
N2 C7 C8 C13 172.0(5) . . . .
C13 C8 C9 C10 0.0 . . . .
C7 C8 C9 C10 177.6(5) . . . .
C8 C9 C10 C11 0.0 . . . .
C9 C10 C11 C12 0.0 . . . .
C10 C11 C12 C13 0.0 . . . .
C11 C12 C13 C8 0.0 . . . .
C9 C8 C13 C12 0.0 . . . .
C7 C8 C13 C12 -177.6(5) . . . .
C2A N1A C7A N2A 0.1(5) . . . .
C2A N1A C7A C8A 179.8(4) . . . .
C1A N2A C7A N1A 0.8(5) . . . .
C1A N2A C7A C8A -178.9(4) . . . .
C7A N1A C2A C3A -179.6(3) . . . .
C7A N1A C2A C1A -0.9(4) . . . .
N1A C2A C3A C4A 178.5(4) . . . .
C1A C2A C3A C4A 0.0 . . . .
C2A C3A C4A C5A 0.0 . . . .
C3A C4A C5A C6A 0.0 . . . .
C4A C5A C6A C1A 0.0 . . . .
C7A N2A C1A C6A 179.0(3) . . . .
C7A N2A C1A C2A -1.4(4) . . . .
C5A C6A C1A N2A 179.6(4) . . . .
C5A C6A C1A C2A 0.0 . . . .
N1A C2A C1A N2A 1.4(3) . . . .
C3A C2A C1A N2A -179.7(3) . . . .
N1A C2A C1A C6A -178.9(3) . . . .
C3A C2A C1A C6A 0.0 . . . .
N1A C7A C8A C9A -177.6(4) . . . .
N2A C7A C8A C9A 2.0(7) . . . .
N1A C7A C8A C13A 0.7(8) . . . .
N2A C7A C8A C13A -179.6(5) . . . .
C9A C8A C13A C12A -0.6(8) . . . .
C7A C8A C13A C12A -178.9(5) . . . .
C8A C13A C12A C11A -0.3(9) . . . .
C13A C12A C11A C10A 0.6(9) . . . .
C12A C11A C10A C9A 0.1(8) . . . .
C11A C10A C9A C8A -1.0(7) . . . .
C13A C8A C9A C10A 1.2(7) . . . .
C7A C8A C9A C10A 179.5(4) . . . .
